data_7155155
loop_
_publ_author_name
'Liang, Zhi-Qin'
'Wang, Dong-Ling'
'Zhang, Chun-Lin'
'Ye, Song'

_publ_section_title
;
 Enantioselective N-heterocyclic carbene-catalyzed synthesis of
 saccharine-derived dihydropyridinones with cis-selectivity.
;
_journal_issue 27
_journal_name_full 'Organic &amp; biomolecular chemistry'
_journal_page_first 6422
_journal_page_last 6425
_journal_paper_doi 10.1039/c6ob01040g
_journal_volume 14
_journal_year 2016
_chemical_absolute_configuration ad
_chemical_formula_moiety 'C24 H19 N O3 S'
_chemical_formula_sum 'C24 H19 N O3 S'
_chemical_formula_weight 401.46
_chemical_name_systematic
;
 ? 
;
_space_group_crystal_system orthorhombic
_space_group_IT_number 19
_space_group_name_Hall 'P 2ac 2ab'
_space_group_name_H-M_alt 'P 21 21 21'
_symmetry_space_group_name_Hall 'P 2ac 2ab'
_symmetry_space_group_name_H-M 'P 21 21 21'
_atom_sites_solution_hydrogens geom
_atom_sites_solution_primary direct
_atom_sites_solution_secondary difmap
_audit_creation_date 2014-03-27
_audit_creation_method
;
Olex2 1.2
(compiled 2013.12.10 svn.r2850 for OlexSys, GUI svn.r4736)
;
_audit_update_record
;
2016-05-12 deposited with the CCDC.
2016-06-10 downloaded from the CCDC.
;
_cell_angle_alpha 90.00
_cell_angle_beta 90.00
_cell_angle_gamma 90.00
_cell_formula_units_Z 4
_cell_length_a 11.908(2)
_cell_length_b 12.416(3)
_cell_length_c 13.154(3)
_cell_measurement_reflns_used 5570
_cell_measurement_temperature 173.1500
_cell_measurement_theta_max 27.4782
_cell_measurement_theta_min 1.6401
_cell_volume 1944.8(7)
_computing_cell_refinement 'CrystalClear (Rigaku Inc., 2007)'
_computing_data_collection 'CrystalClear (Rigaku Inc., 2007)'
_computing_data_reduction 'CrystalClear (Rigaku Inc., 2007)'
_computing_molecular_graphics 'Olex2 (Dolomanov et al., 2009)'
_computing_publication_material 'Olex2 (Dolomanov et al., 2009)'
_computing_structure_refinement 'XL (Sheldrick, 2008)'
_computing_structure_solution
;

 'XS (Sheldrick, 2008)'
;
_diffrn_ambient_temperature 173.1500
_diffrn_detector_area_resol_mean 28.5714
_diffrn_measured_fraction_theta_full 0.999
_diffrn_measured_fraction_theta_max 0.999
_diffrn_measurement_device
;
Saturn724+ (2x2 bin mode)
;
_diffrn_measurement_device_details
;
AFC10: Fixed Chi 2 circle
;
_diffrn_measurement_device_type 'Saturn724+ CCD'
_diffrn_measurement_method dtprofit.ref
_diffrn_orient_matrix_type d*Trek
_diffrn_orient_matrix_UB_11 -0.0327
_diffrn_orient_matrix_UB_12 0.0705
_diffrn_orient_matrix_UB_13 0.0319
_diffrn_orient_matrix_UB_21 -0.0452
_diffrn_orient_matrix_UB_22 -0.0437
_diffrn_orient_matrix_UB_23 0.0503
_diffrn_orient_matrix_UB_31 0.0555
_diffrn_orient_matrix_UB_32 0.0023
_diffrn_orient_matrix_UB_33 0.0519
_diffrn_radiation_detector CCD
_diffrn_radiation_monochromator Confocal
_diffrn_radiation_type MoK\a
_diffrn_radiation_wavelength 0.71073
_diffrn_reflns_av_R_equivalents 0.0380
_diffrn_reflns_av_unetI/netI 0.0370
_diffrn_reflns_limit_h_max 14
_diffrn_reflns_limit_h_min -15
_diffrn_reflns_limit_k_max 16
_diffrn_reflns_limit_k_min -11
_diffrn_reflns_limit_l_max 17
_diffrn_reflns_limit_l_min -16
_diffrn_reflns_number 12161
_diffrn_reflns_theta_full 26.00
_diffrn_reflns_theta_max 27.48
_diffrn_reflns_theta_min 2.26
_diffrn_source 'Rotating Anode'
_diffrn_source_current 24.0000
_diffrn_source_power 1.2000
_diffrn_source_voltage 50.0000
_exptl_absorpt_coefficient_mu 0.193
_exptl_absorpt_correction_T_max 1.0000
_exptl_absorpt_correction_T_min 0.7719
_exptl_absorpt_correction_type multi-scan
_exptl_crystal_colour Colorless
_exptl_crystal_density_diffrn 1.371
_exptl_crystal_density_method 'not measured'
_exptl_crystal_description block
_exptl_crystal_F_000 840
_exptl_crystal_size_max 0.35
_exptl_crystal_size_mid 0.34
_exptl_crystal_size_min 0.33
_refine_diff_density_max 0.172
_refine_diff_density_min -0.267
_refine_diff_density_rms 0.039
_refine_ls_abs_structure_details 'Flack H D (1983), Acta Cryst. A39, 876-881'
_refine_ls_abs_structure_Flack 0.11(6)
_refine_ls_extinction_method none
_refine_ls_goodness_of_fit_ref 1.075
_refine_ls_hydrogen_treatment constr
_refine_ls_matrix_type full
_refine_ls_number_parameters 262
_refine_ls_number_reflns 4428
_refine_ls_number_restraints 0
_refine_ls_restrained_S_all 1.075
_refine_ls_R_factor_all 0.0370
_refine_ls_R_factor_gt 0.0357
_refine_ls_shift/su_max 0.001
_refine_ls_shift/su_mean 0.000
_refine_ls_structure_factor_coef Fsqd
_refine_ls_weighting_details 'calc w=1/[\s^2^(Fo^2^)+(0.0338P)^2^+0.4943P] where P=(Fo^2^+2Fc^2^)/3'
_refine_ls_weighting_scheme calc
_refine_ls_wR_factor_gt 0.0826
_refine_ls_wR_factor_ref 0.0838
_reflns_number_gt 4309
_reflns_number_total 4428
_reflns_threshold_expression >2sigma(I)
_cod_data_source_file c6ob01040g2.cif
_cod_data_source_block mx2930
_cod_depositor_comments 'Adding full bibliography for 7155155.cif.'
_cod_original_cell_volume 1944.9(7)
_cod_database_code 7155155
_diffrn_number_total 2544
_olex2_refinement_description
;
1. Fixed Uiso
 At 1.2 times of:
  All C(H) groups, All C(H,H) groups
2.a Ternary CH refined with riding coordinates:
 C9(H9), C10(H10)
2.b Secondary CH2 refined with riding coordinates:
 C18(H18A,H18B)
2.c Aromatic/amide H refined with riding coordinates:
 C2(H2), C3(H3), C4(H4), C5(H5), C8(H8), C13(H13), C14(H14), C15(H15),
 C16(H16), C17(H17), C20(H20), C21(H21), C22(H22), C23(H23), C24(H24)
;

loop_
_space_group_symop_id
_space_group_symop_operation_xyz
1 'x, y, z'
2 '-x+1/2, -y, z+1/2'
3 '-x, y+1/2, -z+1/2'
4 'x+1/2, -y+1/2, -z'

loop_
_atom_site_label
_atom_site_type_symbol
_atom_site_fract_x
_atom_site_fract_y
_atom_site_fract_z
_atom_site_U_iso_or_equiv
_atom_site_adp_type
_atom_site_occupancy
_atom_site_symmetry_multiplicity
_atom_site_calc_flag
_atom_site_refinement_flags_posn
S1 S -0.38530(3) -0.92940(3) -0.23003(3) 0.02375(10) Uani 1 1 d .
O1 O -0.33769(12) -0.97482(11) -0.31956(10) 0.0358(3) Uani 1 1 d .
O2 O -0.47384(11) -0.85258(11) -0.24157(11) 0.0365(3) Uani 1 1 d .
O3 O -0.21401(12) -0.76226(10) -0.27360(10) 0.0336(3) Uani 1 1 d .
N1 N -0.28389(12) -0.87776(11) -0.15516(11) 0.0233(3) Uani 1 1 d .
C1 C -0.42077(13) -1.02547(13) -0.13794(13) 0.0221(3) Uani 1 1 d .
C2 C -0.49139(14) -1.11288(13) -0.15179(14) 0.0264(4) Uani 1 1 d .
H2 H -0.5232 -1.1279 -0.2148 0.032 Uiso 1 1 calc R
C3 C -0.51267(15) -1.17699(14) -0.06767(15) 0.0293(4) Uani 1 1 d .
H3 H -0.5598 -1.2363 -0.0740 0.035 Uiso 1 1 calc R
C4 C -0.46422(15) -1.15355(14) 0.02623(14) 0.0277(4) Uani 1 1 d .
H4 H -0.4797 -1.1975 0.0817 0.033 Uiso 1 1 calc R
C5 C -0.39315(14) -1.06570(13) 0.03845(13) 0.0249(3) Uani 1 1 d .
H5 H -0.3612 -1.0505 0.1014 0.030 Uiso 1 1 calc R
C6 C -0.37088(13) -1.00093(12) -0.04558(13) 0.0211(3) Uani 1 1 d .
C7 C -0.29636(13) -0.90736(13) -0.05052(12) 0.0209(3) Uani 1 1 d .
C8 C -0.24983(14) -0.84868(13) 0.02291(13) 0.0226(3) Uani 1 1 d .
H8 H -0.2596 -0.8683 0.0906 0.027 Uiso 1 1 calc R
C9 C -0.18145(14) -0.75067(13) -0.00329(13) 0.0224(3) Uani 1 1 d .
H9 H -0.1223 -0.7436 0.0480 0.027 Uiso 1 1 calc R
C10 C -0.12359(14) -0.76805(13) -0.10805(13) 0.0234(3) Uani 1 1 d .
H10 H -0.0734 -0.8300 -0.1004 0.028 Uiso 1 1 calc R
C11 C -0.20910(15) -0.79804(13) -0.18853(14) 0.0240(3) Uani 1 1 d .
C12 C -0.25198(14) -0.64812(13) -0.00047(13) 0.0242(3) Uani 1 1 d .
C13 C -0.35518(15) -0.64133(15) -0.05008(14) 0.0305(4) Uani 1 1 d .
H13 H -0.3830 -0.7012 -0.0843 0.037 Uiso 1 1 calc R
C14 C -0.41703(18) -0.54680(16) -0.04918(16) 0.0386(5) Uani 1 1 d .
H14 H -0.4853 -0.5431 -0.0833 0.046 Uiso 1 1 calc R
C15 C -0.37667(19) -0.45810(15) 0.0026(2) 0.0453(5) Uani 1 1 d .
H15 H -0.4175 -0.3943 0.0030 0.054 Uiso 1 1 calc R
C16 C -0.27619(19) -0.46423(16) 0.0537(2) 0.0498(6) Uani 1 1 d .
H16 H -0.2499 -0.4048 0.0894 0.060 Uiso 1 1 calc R
C17 C -0.21385(16) -0.55820(15) 0.05218(17) 0.0365(5) Uani 1 1 d .
H17 H -0.1458 -0.5613 0.0867 0.044 Uiso 1 1 calc R
C18 C -0.05066(15) -0.67293(14) -0.13911(15) 0.0291(4) Uani 1 1 d .
H18A H -0.0996 -0.6154 -0.1621 0.035 Uiso 1 1 calc R
H18B H -0.0115 -0.6471 -0.0792 0.035 Uiso 1 1 calc R
C19 C 0.03560(14) -0.69431(14) -0.22157(14) 0.0268(4) Uani 1 1 d .
C20 C 0.10336(16) -0.78524(15) -0.22121(14) 0.0318(4) Uani 1 1 d .
H20 H 0.0930 -0.8375 -0.1715 0.038 Uiso 1 1 calc R
C21 C 0.18656(16) -0.79926(18) -0.29413(16) 0.0377(5) Uani 1 1 d .
H21 H 0.2317 -0.8603 -0.2925 0.045 Uiso 1 1 calc R
C22 C 0.20233(16) -0.72266(18) -0.36900(16) 0.0391(5) Uani 1 1 d .
H22 H 0.2582 -0.7318 -0.4176 0.047 Uiso 1 1 calc R
C23 C 0.13497(16) -0.63294(16) -0.37114(16) 0.0384(5) Uani 1 1 d .
H23 H 0.1446 -0.5817 -0.4220 0.046 Uiso 1 1 calc R
C24 C 0.05250(16) -0.61816(15) -0.29782(16) 0.0336(4) Uani 1 1 d .
H24 H 0.0080 -0.5566 -0.2996 0.040 Uiso 1 1 calc R

loop_
_atom_site_aniso_label
_atom_site_aniso_U_11
_atom_site_aniso_U_22
_atom_site_aniso_U_33
_atom_site_aniso_U_23
_atom_site_aniso_U_13
_atom_site_aniso_U_12
S1 0.02532(19) 0.02538(19) 0.02056(19) -0.00056(16) -0.00149(16) -0.00388(16)
O1 0.0406(7) 0.0437(8) 0.0232(7) -0.0105(6) 0.0059(6) -0.0149(6)
O2 0.0319(7) 0.0355(7) 0.0422(8) 0.0096(6) -0.0063(6) 0.0006(5)
O3 0.0397(7) 0.0362(7) 0.0250(6) 0.0051(6) 0.0000(6) -0.0111(6)
N1 0.0268(7) 0.0228(7) 0.0204(7) -0.0012(5) -0.0012(6) -0.0049(6)
C1 0.0227(7) 0.0209(7) 0.0226(8) -0.0012(6) 0.0021(6) 0.0010(6)
C2 0.0251(8) 0.0266(8) 0.0274(9) -0.0048(7) 0.0001(7) -0.0027(7)
C3 0.0287(9) 0.0222(8) 0.0370(10) -0.0023(7) 0.0037(8) -0.0039(7)
C4 0.0307(9) 0.0233(8) 0.0291(9) 0.0036(7) 0.0061(7) -0.0010(7)
C5 0.0266(8) 0.0241(7) 0.0241(8) -0.0013(7) 0.0011(7) 0.0003(7)
C6 0.0205(8) 0.0185(7) 0.0243(8) -0.0016(6) 0.0023(6) 0.0040(6)
C7 0.0213(7) 0.0206(7) 0.0208(8) -0.0011(6) 0.0007(6) 0.0027(6)
C8 0.0244(8) 0.0214(7) 0.0219(8) 0.0013(6) -0.0016(6) 0.0014(6)
C9 0.0233(8) 0.0232(7) 0.0208(8) -0.0022(6) -0.0030(7) -0.0012(6)
C10 0.0223(8) 0.0233(7) 0.0247(8) -0.0030(6) 0.0008(7) -0.0010(6)
C11 0.0252(8) 0.0235(8) 0.0232(8) -0.0016(7) 0.0037(7) -0.0018(6)
C12 0.0267(8) 0.0225(8) 0.0235(8) -0.0013(7) 0.0035(7) -0.0004(6)
C13 0.0340(9) 0.0305(9) 0.0270(9) -0.0017(7) -0.0030(7) 0.0059(7)
C14 0.0385(10) 0.0395(11) 0.0378(11) 0.0077(9) 0.0020(9) 0.0142(8)
C15 0.0455(12) 0.0254(9) 0.0650(15) 0.0048(9) 0.0177(12) 0.0098(9)
C16 0.0457(12) 0.0240(9) 0.0797(18) -0.0176(11) 0.0187(12) -0.0048(9)
C17 0.0288(9) 0.0283(9) 0.0523(12) -0.0116(9) 0.0066(9) -0.0056(8)
C18 0.0278(9) 0.0278(8) 0.0317(10) -0.0041(7) 0.0024(8) -0.0065(7)
C19 0.0231(8) 0.0305(8) 0.0268(9) -0.0027(7) -0.0020(7) -0.0064(7)
C20 0.0279(9) 0.0380(9) 0.0297(9) 0.0014(8) -0.0017(8) 0.0006(7)
C21 0.0265(9) 0.0486(12) 0.0382(12) -0.0030(9) 0.0014(8) 0.0031(8)
C22 0.0259(9) 0.0529(12) 0.0386(11) -0.0068(10) 0.0068(9) -0.0124(9)
C23 0.0359(10) 0.0392(10) 0.0401(11) 0.0033(9) 0.0045(9) -0.0155(9)
C24 0.0299(9) 0.0296(9) 0.0413(12) -0.0002(8) 0.0017(8) -0.0079(7)

loop_
_atom_type_symbol
_atom_type_description
_atom_type_scat_dispersion_real
_atom_type_scat_dispersion_imag
_atom_type_scat_source
C C 0.0033 0.0016 'International Tables Vol C Tables 4.2.6.8 and 6.1.1.4'
H H 0.0000 0.0000 'International Tables Vol C Tables 4.2.6.8 and 6.1.1.4'
N N 0.0061 0.0033 'International Tables Vol C Tables 4.2.6.8 and 6.1.1.4'
O O 0.0106 0.0060 'International Tables Vol C Tables 4.2.6.8 and 6.1.1.4'
S S 0.1246 0.1234 'International Tables Vol C Tables 4.2.6.8 and 6.1.1.4'

loop_
_geom_angle_atom_site_label_1
_geom_angle_atom_site_label_2
_geom_angle_atom_site_label_3
_geom_angle
O1 S1 O2 118.05(9)
O1 S1 N1 110.42(8)
O1 S1 C1 113.47(8)
O2 S1 N1 109.67(8)
O2 S1 C1 110.48(8)
N1 S1 C1 91.59(8)
C7 N1 S1 112.94(11)
C11 N1 S1 122.75(12)
C11 N1 C7 123.22(14)
C2 C1 S1 126.09(14)
C2 C1 C6 123.21(16)
C6 C1 S1 110.67(12)
C1 C2 C3 117.12(17)
C2 C3 C4 120.78(16)
C5 C4 C3 121.22(16)
C4 C5 C6 118.51(16)
C1 C6 C5 119.15(15)
C1 C6 C7 113.30(14)
C5 C6 C7 127.53(15)
N1 C7 C6 108.01(13)
C8 C7 N1 120.92(15)
C8 C7 C6 130.92(15)
C7 C8 C9 120.14(15)
C8 C9 C10 109.29(13)
C8 C9 C12 111.81(13)
C12 C9 C10 112.40(14)
C11 C10 C9 110.81(14)
C11 C10 C18 112.74(15)
C18 C10 C9 112.51(13)
O3 C11 N1 121.33(16)
O3 C11 C10 126.20(16)
N1 C11 C10 112.44(14)
C13 C12 C9 121.63(15)
C17 C12 C9 120.17(16)
C17 C12 C13 118.20(16)
C14 C13 C12 121.05(18)
C15 C14 C13 119.6(2)
C16 C15 C14 119.99(19)
C15 C16 C17 120.5(2)
C16 C17 C12 120.6(2)
C19 C18 C10 116.26(14)
C20 C19 C18 122.25(17)
C20 C19 C24 118.07(17)
C24 C19 C18 119.59(16)
C19 C20 C21 120.93(18)
C22 C21 C20 120.17(19)
C23 C22 C21 119.58(19)
C22 C23 C24 120.40(19)
C23 C24 C19 120.84(19)

loop_
_geom_bond_atom_site_label_1
_geom_bond_atom_site_label_2
_geom_bond_distance
S1 O1 1.4236(13)
S1 O2 1.4298(14)
S1 N1 1.6850(14)
S1 C1 1.7518(17)
O3 C11 1.205(2)
N1 C7 1.432(2)
N1 C11 1.402(2)
C1 C2 1.385(2)
C1 C6 1.386(2)
C2 C3 1.387(3)
C3 C4 1.394(3)
C4 C5 1.390(2)
C5 C6 1.392(2)
C6 C7 1.463(2)
C7 C8 1.331(2)
C8 C9 1.504(2)
C9 C10 1.556(2)
C9 C12 1.526(2)
C10 C11 1.515(2)
C10 C18 1.522(2)
C12 C13 1.394(2)
C12 C17 1.390(2)
C13 C14 1.386(3)
C14 C15 1.381(3)
C15 C16 1.374(3)
C16 C17 1.383(3)
C18 C19 1.517(2)
C19 C20 1.388(3)
C19 C24 1.393(3)
C20 C21 1.390(3)
C21 C22 1.382(3)
C22 C23 1.373(3)
C23 C24 1.389(3)

loop_
_geom_torsion_atom_site_label_1
_geom_torsion_atom_site_label_2
_geom_torsion_atom_site_label_3
_geom_torsion_atom_site_label_4
_geom_torsion
S1 N1 C7 C6 18.35(16)
S1 N1 C7 C8 -157.65(13)
S1 N1 C11 O3 0.0(2)
S1 N1 C11 C10 -178.06(11)
S1 C1 C2 C3 -177.19(14)
S1 C1 C6 C5 177.26(12)
S1 C1 C6 C7 -4.11(17)
O1 S1 N1 C7 -133.92(12)
O1 S1 N1 C11 57.72(15)
O1 S1 C1 C2 -56.23(17)
O1 S1 C1 C6 125.70(12)
O2 S1 N1 C7 94.33(13)
O2 S1 N1 C11 -74.03(15)
O2 S1 C1 C2 78.95(16)
O2 S1 C1 C6 -99.12(13)
N1 S1 C1 C2 -169.34(15)
N1 S1 C1 C6 12.59(12)
N1 C7 C8 C9 -1.0(2)
C1 S1 N1 C7 -18.10(12)
C1 S1 N1 C11 173.54(14)
C1 C2 C3 C4 -0.1(3)
C1 C6 C7 N1 -8.61(19)
C1 C6 C7 C8 166.85(17)
C2 C1 C6 C5 -0.9(2)
C2 C1 C6 C7 177.75(15)
C2 C3 C4 C5 -0.1(3)
C3 C4 C5 C6 -0.1(3)
C4 C5 C6 C1 0.6(2)
C4 C5 C6 C7 -177.86(15)
C5 C6 C7 N1 169.88(15)
C5 C6 C7 C8 -14.7(3)
C6 C1 C2 C3 0.7(2)
C6 C7 C8 C9 -175.94(16)
C7 N1 C11 O3 -167.17(17)
C7 N1 C11 C10 14.8(2)
C7 C8 C9 C10 -30.9(2)
C7 C8 C9 C12 94.20(19)
C8 C9 C10 C11 53.89(17)
C8 C9 C10 C18 -178.86(14)
C8 C9 C12 C13 -49.3(2)
C8 C9 C12 C17 130.92(18)
C9 C10 C11 O3 135.70(18)
C9 C10 C11 N1 -46.36(18)
C9 C10 C18 C19 162.01(15)
C9 C12 C13 C14 -178.28(17)
C9 C12 C17 C16 178.82(18)
C10 C9 C12 C13 74.1(2)
C10 C9 C12 C17 -105.73(19)
C10 C18 C19 C20 -45.0(2)
C10 C18 C19 C24 138.50(18)
C11 N1 C7 C6 -173.35(14)
C11 N1 C7 C8 10.7(2)
C11 C10 C18 C19 -71.8(2)
C12 C9 C10 C11 -70.86(17)
C12 C9 C10 C18 56.39(18)
C12 C13 C14 C15 -0.8(3)
C13 C12 C17 C16 -1.0(3)
C13 C14 C15 C16 -0.6(3)
C14 C15 C16 C17 1.1(4)
C15 C16 C17 C12 -0.3(3)
C17 C12 C13 C14 1.6(3)
C18 C10 C11 O3 8.6(3)
C18 C10 C11 N1 -173.48(14)
C18 C19 C20 C21 -175.83(17)
C18 C19 C24 C23 176.56(17)
C19 C20 C21 C22 -0.6(3)
C20 C19 C24 C23 -0.1(3)
C20 C21 C22 C23 -0.3(3)
C21 C22 C23 C24 0.9(3)
C22 C23 C24 C19 -0.7(3)
C24 C19 C20 C21 0.7(3)
